data_7043225
loop_
_publ_author_name
'Zhan, Guangli'
'Zhong, Wei'
'Wei, Zhenhong'
'Liu, Zhenzhen'
'Liu, Xiaoming'

_publ_section_title
;
 The roles of the phenol groups and auxiliary ligand of copper(II)
 complexes with tetradentate ligands in aerobic oxidation of benzyl
 alcohol
;
_journal_name_full 'Dalton Trans.'
_journal_paper_doi 10.1039/C7DT01716B
_journal_year 2017
_chemical_formula_sum 'C26 H30 Cl Cu F3 N2 O3'
_chemical_formula_weight 574.51
_chemical_name_systematic
; 
 ? 
;
_space_group_IT_number 61
_symmetry_cell_setting orthorhombic
_symmetry_space_group_name_Hall '-P 2ac 2ab'
_symmetry_space_group_name_H-M 'P b c a'
_atom_sites_solution_hydrogens geom
_atom_sites_solution_primary direct
_atom_sites_solution_secondary difmap
_audit_creation_method SHELXL-97
_audit_update_record
;
2017-01-22 deposited with the CCDC.
2017-06-02 downloaded from the CCDC.
;
_cell_angle_alpha 90.00
_cell_angle_beta 90.00
_cell_angle_gamma 90.00
_cell_formula_units_Z 8
_cell_length_a 21.3336(5)
_cell_length_b 10.4005(3)
_cell_length_c 23.4451(6)
_cell_measurement_reflns_used 3341
_cell_measurement_temperature 293(2)
_cell_measurement_theta_max 72.1420
_cell_measurement_theta_min 6.0400
_cell_volume 5202.0(2)
_computing_cell_refinement 'Bruker SMART'
_computing_data_collection 'Bruker SMART'
_computing_data_reduction 'Bruker SAINT'
_computing_molecular_graphics 'Bruker SHELXTL'
_computing_publication_material 'Bruker SHELXTL'
_computing_structure_refinement 'SHELXL-97 (Sheldrick, 1997)'
_computing_structure_solution 'SHELXS-97 (Sheldrick, 1990)'
_diffrn_ambient_temperature 293(2)
_diffrn_measured_fraction_theta_full 0.976
_diffrn_measured_fraction_theta_max 0.976
_diffrn_measurement_device_type 'Xcalibur, Eos, Gemini'
_diffrn_measurement_method '\w scans'
_diffrn_radiation_monochromator graphite
_diffrn_radiation_source 'fine-focus sealed tube'
_diffrn_radiation_type CuK\a
_diffrn_radiation_wavelength 1.54184
_diffrn_reflns_av_R_equivalents 0.0180
_diffrn_reflns_av_unetI/netI 0.0238
_diffrn_reflns_limit_h_max 24
_diffrn_reflns_limit_h_min -25
_diffrn_reflns_limit_k_max 12
_diffrn_reflns_limit_k_min -7
_diffrn_reflns_limit_l_max 28
_diffrn_reflns_limit_l_min -14
_diffrn_reflns_number 12144
_diffrn_reflns_theta_full 72.28
_diffrn_reflns_theta_max 72.28
_diffrn_reflns_theta_min 3.77
_exptl_absorpt_coefficient_mu 2.587
_exptl_absorpt_correction_T_max 1.00000
_exptl_absorpt_correction_T_min 0.73412
_exptl_absorpt_correction_type multi-scan
_exptl_absorpt_process_details sadabs
_exptl_crystal_colour blue
_exptl_crystal_density_diffrn 1.467
_exptl_crystal_density_method 'not measured'
_exptl_crystal_description block
_exptl_crystal_F_000 2376
_exptl_crystal_size_max 0.45
_exptl_crystal_size_mid 0.27
_exptl_crystal_size_min 0.20
_refine_diff_density_max 1.439
_refine_diff_density_min -0.575
_refine_diff_density_rms 0.065
_refine_ls_extinction_method none
_refine_ls_goodness_of_fit_ref 1.045
_refine_ls_hydrogen_treatment mixed
_refine_ls_matrix_type full
_refine_ls_number_parameters 321
_refine_ls_number_reflns 5017
_refine_ls_number_restraints 2
_refine_ls_restrained_S_all 1.046
_refine_ls_R_factor_all 0.0750
_refine_ls_R_factor_gt 0.0578
_refine_ls_shift/su_max 0.005
_refine_ls_shift/su_mean 0.000
_refine_ls_structure_factor_coef Fsqd
_refine_ls_weighting_details 'calc w=1/[\s^2^(Fo^2^)+(0.1134P)^2^+2.5587P] where P=(Fo^2^+2Fc^2^)/3'
_refine_ls_weighting_scheme calc
_refine_ls_wR_factor_gt 0.1792
_refine_ls_wR_factor_ref 0.2003
_reflns_number_gt 3714
_reflns_number_total 5017
_reflns_threshold_expression >2sigma(I)
_cod_data_source_file c7dt01716b2.cif
_cod_data_source_block 8
_cod_original_sg_symbol_H-M Pbca
_cod_database_code 7043225

loop_
_symmetry_equiv_pos_as_xyz
'x, y, z'
'-x+1/2, -y, z+1/2'
'x+1/2, -y+1/2, -z'
'-x, y+1/2, -z+1/2'
'-x, -y, -z'
'x-1/2, y, -z-1/2'
'-x-1/2, y-1/2, z'
'x, -y-1/2, z-1/2'

loop_
_atom_site_label
_atom_site_type_symbol
_atom_site_fract_x
_atom_site_fract_y
_atom_site_fract_z
_atom_site_U_iso_or_equiv
_atom_site_adp_type
_atom_site_occupancy
_atom_site_symmetry_multiplicity
_atom_site_calc_flag
_atom_site_refinement_flags
Cu1 Cu 0.05239(2) 0.63458(5) 0.68146(2) 0.0564(2) Uani 1 1 d .
Cl1 Cl 0.12165(5) 0.78665(13) 0.71002(6) 0.0945(4) Uani 1 1 d .
F1 F -0.0474(2) 0.9951(4) 0.59964(16) 0.1519(17) Uani 1 1 d .
F2 F -0.1203(2) 1.0848(4) 0.6441(2) 0.1570(17) Uani 1 1 d .
F3 F -0.03890(18) 1.0249(3) 0.68814(15) 0.1058(10) Uani 1 1 d .
O1 O -0.01092(13) 0.7645(3) 0.67473(13) 0.0720(7) Uani 1 1 d .
O2 O 0.07938(15) 0.6381(3) 0.58251(12) 0.0659(7) Uani 1 1 d D
N1 N -0.00891(14) 0.4910(3) 0.66282(13) 0.0583(7) Uani 1 1 d .
N2 N 0.11240(16) 0.4869(4) 0.69178(13) 0.0682(9) Uani 1 1 d .
C1 C 0.0165(2) 0.3684(4) 0.68496(18) 0.0718(11) Uani 1 1 d .
H1A H 0.0021 0.2980 0.6613 0.086 Uiso 1 1 calc R
H1B H 0.0012 0.3542 0.7234 0.086 Uiso 1 1 calc R
C2 C 0.0870(2) 0.3707(4) 0.68538(15) 0.0724(12) Uani 1 1 d .
C3 C 0.1224(3) 0.2585(6) 0.6830(2) 0.105(2) Uani 1 1 d .
H3A H 0.1036 0.1787 0.6777 0.126 Uiso 1 1 calc R
C4 C 0.1867(4) 0.2708(9) 0.6890(3) 0.129(3) Uani 1 1 d .
H4A H 0.2122 0.1982 0.6879 0.154 Uiso 1 1 calc R
C5 C 0.2125(3) 0.3894(9) 0.6963(3) 0.123(3) Uani 1 1 d .
H5A H 0.2557 0.3979 0.7005 0.148 Uiso 1 1 calc R
C6 C 0.1749(2) 0.4969(6) 0.6976(2) 0.0887(15) Uani 1 1 d .
H6A H 0.1929 0.5775 0.7026 0.106 Uiso 1 1 calc R
C7 C -0.06943(19) 0.5160(4) 0.69353(18) 0.0708(10) Uani 1 1 d .
H7A H -0.0968 0.4426 0.6880 0.085 Uiso 1 1 calc R
H7B H -0.0607 0.5224 0.7340 0.085 Uiso 1 1 calc R
C8 C -0.10358(19) 0.6346(4) 0.67523(15) 0.0666(10) Uani 1 1 d .
C9 C -0.1679(2) 0.6298(6) 0.6697(2) 0.0833(14) Uani 1 1 d .
H9A H -0.1880 0.5511 0.6742 0.100 Uiso 1 1 calc R
C10 C -0.2030(2) 0.7363(7) 0.6578(2) 0.1045(19) Uani 1 1 d .
H10A H -0.2463 0.7300 0.6539 0.125 Uiso 1 1 calc R
C11 C -0.1738(3) 0.8514(7) 0.6519(2) 0.0977(18) Uani 1 1 d .
H11A H -0.1976 0.9244 0.6445 0.117 Uiso 1 1 calc R
C12 C -0.1087(2) 0.8628(5) 0.65659(16) 0.0730(11) Uani 1 1 d .
C13 C -0.07240(18) 0.7528(4) 0.66883(15) 0.0627(9) Uani 1 1 d .
C14 C -0.0793(3) 0.9893(5) 0.6479(2) 0.0908(15) Uani 1 1 d .
C15 C -0.02094(18) 0.4806(4) 0.60007(16) 0.0625(9) Uani 1 1 d .
H15A H -0.0547 0.4195 0.5941 0.075 Uiso 1 1 calc R
H15B H -0.0352 0.5635 0.5863 0.075 Uiso 1 1 calc R
C16 C 0.03405(18) 0.4396(4) 0.56495(15) 0.0594(8) Uani 1 1 d .
C17 C 0.0354(2) 0.3183(4) 0.53935(17) 0.0710(11) Uani 1 1 d .
H17A H 0.0029 0.2606 0.5458 0.085 Uiso 1 1 calc R
C18 C 0.0846(3) 0.2837(4) 0.50478(17) 0.0782(12) Uani 1 1 d .
H18A H 0.0846 0.2035 0.4872 0.094 Uiso 1 1 calc R
C19 C 0.1340(2) 0.3669(4) 0.49597(16) 0.0718(11) Uani 1 1 d .
H19A H 0.1672 0.3408 0.4731 0.086 Uiso 1 1 calc R
C20 C 0.13548(19) 0.4885(4) 0.52029(14) 0.0615(9) Uani 1 1 d .
C21 C 0.08384(17) 0.5230(3) 0.55476(14) 0.0541(8) Uani 1 1 d .
C22 C 0.1904(2) 0.5806(4) 0.50805(16) 0.0701(10) Uani 1 1 d .
C23 C 0.2214(2) 0.6297(5) 0.5633(2) 0.0858(14) Uani 1 1 d .
H23A H 0.2362 0.5578 0.5852 0.129 Uiso 1 1 calc R
H23B H 0.1913 0.6772 0.5853 0.129 Uiso 1 1 calc R
H23C H 0.2561 0.6845 0.5539 0.129 Uiso 1 1 calc R
C24 C 0.1666(2) 0.6927(5) 0.4718(2) 0.0877(14) Uani 1 1 d .
H24A H 0.1475 0.6599 0.4377 0.132 Uiso 1 1 calc R
H24B H 0.2011 0.7475 0.4619 0.132 Uiso 1 1 calc R
H24C H 0.1363 0.7409 0.4932 0.132 Uiso 1 1 calc R
C25 C 0.2427(3) 0.5170(6) 0.4743(2) 0.1018(17) Uani 1 1 d .
H25A H 0.2590 0.4456 0.4955 0.153 Uiso 1 1 calc R
H25B H 0.2755 0.5782 0.4675 0.153 Uiso 1 1 calc R
H25C H 0.2264 0.4870 0.4385 0.153 Uiso 1 1 calc R
O3 O 0.1316(5) 0.8795(8) 0.5855(4) 0.224(3) Uiso 1 1 d D
H3 H 0.1475 0.9102 0.6143 0.337 Uiso 1 1 calc R
C26 C 0.0885(5) 0.9620(11) 0.5646(5) 0.210(5) Uiso 1 1 d D
H26A H 0.0819 1.0306 0.5913 0.315 Uiso 1 1 calc R
H26B H 0.0497 0.9173 0.5584 0.315 Uiso 1 1 calc R
H26C H 0.1032 0.9969 0.5291 0.315 Uiso 1 1 calc R
H2 H 0.077(2) 0.698(4) 0.566(2) 0.082(17) Uiso 1 1 d D

loop_
_atom_site_aniso_label
_atom_site_aniso_U_11
_atom_site_aniso_U_22
_atom_site_aniso_U_33
_atom_site_aniso_U_23
_atom_site_aniso_U_13
_atom_site_aniso_U_12
Cu1 0.0484(3) 0.0646(4) 0.0563(3) -0.0047(2) -0.0001(2) 0.0029(2)
Cl1 0.0597(6) 0.1137(10) 0.1100(9) -0.0486(8) 0.0074(6) -0.0125(6)
F1 0.232(5) 0.133(3) 0.091(2) 0.021(2) 0.049(3) -0.018(3)
F2 0.169(4) 0.107(3) 0.195(4) 0.011(3) -0.038(3) 0.066(3)
F3 0.132(2) 0.0783(18) 0.107(2) 0.0078(16) -0.0173(19) 0.0045(18)
O1 0.0535(14) 0.0618(15) 0.101(2) 0.0039(15) 0.0009(14) 0.0052(12)
O2 0.0811(18) 0.0545(15) 0.0621(15) -0.0044(13) 0.0071(14) -0.0058(13)
N1 0.0629(17) 0.0584(17) 0.0536(15) 0.0088(13) 0.0010(13) -0.0027(14)
N2 0.0627(18) 0.089(2) 0.0526(16) 0.0092(16) 0.0028(14) 0.0188(18)
C1 0.092(3) 0.061(2) 0.062(2) 0.0115(17) -0.001(2) -0.001(2)
C2 0.091(3) 0.079(3) 0.0469(18) 0.0115(18) 0.0049(18) 0.028(2)
C3 0.151(6) 0.093(4) 0.072(3) 0.012(3) 0.010(3) 0.050(4)
C4 0.138(6) 0.149(6) 0.099(4) 0.023(4) 0.028(4) 0.089(6)
C5 0.087(4) 0.189(7) 0.094(4) 0.040(5) 0.019(3) 0.064(5)
C6 0.061(2) 0.131(4) 0.074(3) 0.019(3) 0.004(2) 0.023(3)
C7 0.065(2) 0.084(3) 0.063(2) 0.011(2) 0.0074(18) -0.014(2)
C8 0.054(2) 0.096(3) 0.0493(17) -0.0020(18) 0.0038(15) 0.0009(19)
C9 0.053(2) 0.125(4) 0.072(2) -0.019(3) 0.0044(19) -0.007(2)
C10 0.056(2) 0.161(6) 0.096(4) -0.037(4) -0.013(2) 0.018(3)
C11 0.077(3) 0.144(5) 0.072(3) -0.024(3) -0.019(2) 0.046(3)
C12 0.073(2) 0.094(3) 0.0514(19) -0.003(2) -0.0026(18) 0.026(2)
C13 0.057(2) 0.077(2) 0.0539(18) 0.0010(18) 0.0010(16) 0.0087(19)
C14 0.115(4) 0.090(3) 0.067(3) 0.009(2) -0.001(3) 0.035(3)
C15 0.067(2) 0.065(2) 0.0562(19) 0.0043(17) -0.0050(16) -0.0089(18)
C16 0.072(2) 0.061(2) 0.0455(16) 0.0059(15) -0.0062(15) -0.0001(17)
C17 0.099(3) 0.0531(19) 0.061(2) 0.0069(17) -0.008(2) -0.014(2)
C18 0.121(4) 0.053(2) 0.061(2) -0.0048(18) -0.001(2) 0.002(2)
C19 0.101(3) 0.063(2) 0.0517(19) -0.0031(17) 0.002(2) 0.011(2)
C20 0.077(2) 0.065(2) 0.0427(15) -0.0006(15) -0.0002(16) 0.0021(18)
C21 0.071(2) 0.0458(16) 0.0455(15) -0.0002(14) -0.0045(15) -0.0009(15)
C22 0.074(2) 0.081(3) 0.0552(19) -0.0047(19) 0.0068(18) -0.008(2)
C23 0.079(3) 0.115(4) 0.063(2) -0.008(2) 0.001(2) -0.017(3)
C24 0.102(3) 0.088(3) 0.073(3) 0.016(2) -0.005(2) -0.031(3)
C25 0.099(3) 0.120(4) 0.086(3) -0.024(3) 0.029(3) -0.008(3)

loop_
_atom_type_symbol
_atom_type_description
_atom_type_scat_dispersion_real
_atom_type_scat_dispersion_imag
_atom_type_scat_source
C C 0.0181 0.0091 'International Tables Vol C Tables 4.2.6.8 and 6.1.1.4'
H H 0.0000 0.0000 'International Tables Vol C Tables 4.2.6.8 and 6.1.1.4'
Cu Cu -1.9646 0.5888 'International Tables Vol C Tables 4.2.6.8 and 6.1.1.4'
F F 0.0727 0.0534 'International Tables Vol C Tables 4.2.6.8 and 6.1.1.4'
N N 0.0311 0.0180 'International Tables Vol C Tables 4.2.6.8 and 6.1.1.4'
O O 0.0492 0.0322 'International Tables Vol C Tables 4.2.6.8 and 6.1.1.4'
Cl Cl 0.3639 0.7018 'International Tables Vol C Tables 4.2.6.8 and 6.1.1.4'

loop_
_geom_angle_atom_site_label_1
_geom_angle_atom_site_label_2
_geom_angle_atom_site_label_3
_geom_angle
O1 Cu1 N2 174.41(14)
O1 Cu1 N1 92.68(13)
N2 Cu1 N1 82.80(15)
O1 Cu1 Cl1 89.53(10)
N2 Cu1 Cl1 94.72(12)
N1 Cu1 Cl1 174.91(10)
O1 Cu1 O2 94.53(12)
N2 Cu1 O2 88.57(12)
N1 Cu1 O2 87.57(11)
Cl1 Cu1 O2 96.83(8)
C13 O1 Cu1 129.9(3)
C21 O2 Cu1 117.7(2)
C21 O2 H2 120(4)
Cu1 O2 H2 120(4)
C1 N1 C15 110.2(3)
C1 N1 C7 107.2(3)
C15 N1 C7 109.7(3)
C1 N1 Cu1 108.8(2)
C15 N1 Cu1 112.0(2)
C7 N1 Cu1 108.9(2)
C2 N2 C6 119.0(4)
C2 N2 Cu1 114.8(3)
C6 N2 Cu1 125.7(4)
N1 C1 C2 110.8(3)
N1 C1 H1A 109.5
C2 C1 H1A 109.5
N1 C1 H1B 109.5
C2 C1 H1B 109.5
H1A C1 H1B 108.1
N2 C2 C3 122.9(5)
N2 C2 C1 115.0(3)
C3 C2 C1 122.0(5)
C4 C3 C2 117.2(7)
C4 C3 H3A 121.4
C2 C3 H3A 121.4
C5 C4 C3 119.8(6)
C5 C4 H4A 120.1
C3 C4 H4A 120.1
C4 C5 C6 120.1(6)
C4 C5 H5A 119.9
C6 C5 H5A 119.9
N2 C6 C5 120.9(6)
N2 C6 H6A 119.5
C5 C6 H6A 119.5
C8 C7 N1 115.1(3)
C8 C7 H7A 108.5
N1 C7 H7A 108.5
C8 C7 H7B 108.5
N1 C7 H7B 108.5
H7A C7 H7B 107.5
C9 C8 C13 119.5(4)
C9 C8 C7 118.8(4)
C13 C8 C7 121.4(4)
C10 C9 C8 122.4(5)
C10 C9 H9A 118.8
C8 C9 H9A 118.8
C11 C10 C9 119.0(5)
C11 C10 H10A 120.5
C9 C10 H10A 120.5
C10 C11 C12 121.5(5)
C10 C11 H11A 119.2
C12 C11 H11A 119.2
C11 C12 C13 119.5(5)
C11 C12 C14 119.2(5)
C13 C12 C14 121.3(4)
O1 C13 C8 122.5(4)
O1 C13 C12 119.4(4)
C8 C13 C12 118.1(4)
F1 C14 F2 104.3(5)
F1 C14 F3 105.1(5)
F2 C14 F3 105.5(5)
F1 C14 C12 112.2(4)
F2 C14 C12 113.4(5)
F3 C14 C12 115.3(4)
C16 C15 N1 115.3(3)
C16 C15 H15A 108.5
N1 C15 H15A 108.5
C16 C15 H15B 108.5
N1 C15 H15B 108.5
H15A C15 H15B 107.5
C21 C16 C17 118.2(4)
C21 C16 C15 121.0(3)
C17 C16 C15 120.7(4)
C18 C17 C16 120.4(4)
C18 C17 H17A 119.8
C16 C17 H17A 119.8
C17 C18 C19 120.5(4)
C17 C18 H18A 119.8
C19 C18 H18A 119.8
C18 C19 C20 121.9(4)
C18 C19 H19A 119.1
C20 C19 H19A 119.1
C19 C20 C21 116.6(4)
C19 C20 C22 120.5(4)
C21 C20 C22 122.8(3)
O2 C21 C16 114.3(3)
O2 C21 C20 123.3(3)
C16 C21 C20 122.4(3)
C25 C22 C24 106.6(4)
C25 C22 C23 105.5(4)
C24 C22 C23 111.0(4)
C25 C22 C20 112.6(4)
C24 C22 C20 108.9(4)
C23 C22 C20 112.0(3)
C22 C23 H23A 109.5
C22 C23 H23B 109.5
H23A C23 H23B 109.5
C22 C23 H23C 109.5
H23A C23 H23C 109.5
H23B C23 H23C 109.5
C22 C24 H24A 109.5
C22 C24 H24B 109.5
H24A C24 H24B 109.5
C22 C24 H24C 109.5
H24A C24 H24C 109.5
H24B C24 H24C 109.5
C22 C25 H25A 109.5
C22 C25 H25B 109.5
H25A C25 H25B 109.5
C22 C25 H25C 109.5
H25A C25 H25C 109.5
H25B C25 H25C 109.5
C26 O3 H3 109.5
O3 C26 H26A 109.5
O3 C26 H26B 109.5
H26A C26 H26B 109.5
O3 C26 H26C 109.5
H26A C26 H26C 109.5
H26B C26 H26C 109.5

loop_
_geom_bond_atom_site_label_1
_geom_bond_atom_site_label_2
_geom_bond_distance
Cu1 O1 1.917(3)
Cu1 N2 2.014(3)
Cu1 N1 2.032(3)
Cu1 Cl1 2.2657(12)
Cu1 O2 2.391(3)
F1 C14 1.323(6)
F2 C14 1.327(6)
F3 C14 1.330(6)
O1 C13 1.324(5)
O2 C21 1.366(4)
O2 H2 0.73(4)
N1 C1 1.479(5)
N1 C15 1.497(5)
N1 C7 1.501(5)
N2 C2 1.333(6)
N2 C6 1.344(6)
C1 C2 1.503(7)
C1 H1A 0.9700
C1 H1B 0.9700
C2 C3 1.392(7)
C3 C4 1.386(11)
C3 H3A 0.9300
C4 C5 1.362(11)
C4 H4A 0.9300
C5 C6 1.377(8)
C5 H5A 0.9300
C6 H6A 0.9300
C7 C8 1.496(6)
C7 H7A 0.9700
C7 H7B 0.9700
C8 C9 1.379(6)
C8 C13 1.406(6)
C9 C10 1.367(8)
C9 H9A 0.9300
C10 C11 1.357(8)
C10 H10A 0.9300
C11 C12 1.399(7)
C11 H11A 0.9300
C12 C13 1.411(6)
C12 C14 1.471(7)
C15 C16 1.495(5)
C15 H15A 0.9700
C15 H15B 0.9700
C16 C21 1.392(5)
C16 C17 1.398(5)
C17 C18 1.374(6)
C17 H17A 0.9300
C18 C19 1.379(6)
C18 H18A 0.9300
C19 C20 1.388(5)
C19 H19A 0.9300
C20 C21 1.413(5)
C20 C22 1.541(6)
C22 C25 1.518(6)
C22 C24 1.529(6)
C22 C23 1.542(6)
C23 H23A 0.9600
C23 H23B 0.9600
C23 H23C 0.9600
C24 H24A 0.9600
C24 H24B 0.9600
C24 H24C 0.9600
C25 H25A 0.9600
C25 H25B 0.9600
C25 H25C 0.9600
O3 C26 1.351(11)
O3 H3 0.8200
C26 H26A 0.9600
C26 H26B 0.9600
C26 H26C 0.9600
